data_7004621
loop_
_publ_author_name
'Igashira-Kamiyama, Asako'
'Tamai, Toshihiro'
'Kawamoto, Tatsuya'
'Konno, Takumi'

_publ_section_title
;
 Excellent chiralselectivity in sulfur-bridged CoIIIMCoIII (M = NiII
 and PdII) trinuclear complexes containing 1,2-cyclohexanediamine
;
_journal_issue 44
_journal_name_full 'Dalton Transactions'
_journal_page_first 6305
_journal_page_last 6310
_journal_paper_doi 10.1039/B809265f
_journal_year 2008
_chemical_absolute_configuration rm
_chemical_formula_sum 'C20 H54.67 Cl4 Co2 N8 O17.33 Pd S4'
_chemical_formula_weight 1179.02
_chemical_name_systematic
;
?
;
_space_group_IT_number 173
_symmetry_cell_setting hexagonal
_symmetry_space_group_name_Hall 'P 6c'
_symmetry_space_group_name_H-M 'P 63'
_atom_sites_solution_hydrogens geom
_atom_sites_solution_primary direct
_atom_sites_solution_secondary difmap
_audit_creation_method SHELXL-97
_cell_angle_alpha 90.00
_cell_angle_beta 90.00
_cell_angle_gamma 120.00
_cell_formula_units_Z 6
_cell_length_a 14.936(4)
_cell_length_b 14.936(4)
_cell_length_c 35.317(5)
_cell_measurement_reflns_used 25
_cell_measurement_temperature 296(2)
_cell_measurement_theta_max 15.0
_cell_measurement_theta_min 12.5
_cell_volume 6823(3)
_computing_cell_refinement WinAFC
_computing_data_collection WinAFC
_computing_data_reduction CrystalStructure
_computing_structure_refinement 'SHELXL-97 (Sheldrick, 1997)'
_computing_structure_solution 'DIRDIF99 (PATTY)'
_diffrn_ambient_temperature 296(2)
_diffrn_measured_fraction_theta_full 0.999
_diffrn_measured_fraction_theta_max 0.999
_diffrn_measurement_device_type 'Rigaku AFC7R'
_diffrn_measurement_method \w-2\q
_diffrn_radiation_monochromator graphite
_diffrn_radiation_source 'fine-focus sealed tube'
_diffrn_radiation_type MoK\a
_diffrn_radiation_wavelength 0.71069
_diffrn_reflns_av_R_equivalents 0.0676
_diffrn_reflns_av_sigmaI/netI 0.1248
_diffrn_reflns_limit_h_max 0
_diffrn_reflns_limit_h_min -16
_diffrn_reflns_limit_k_max 8
_diffrn_reflns_limit_k_min -16
_diffrn_reflns_limit_l_max 45
_diffrn_reflns_limit_l_min -13
_diffrn_reflns_number 6236
_diffrn_reflns_theta_full 27.50
_diffrn_reflns_theta_max 27.50
_diffrn_reflns_theta_min 2.73
_diffrn_standards_decay_% 3.72
_diffrn_standards_interval_count 150
_diffrn_standards_number 3
_exptl_absorpt_coefficient_mu 1.601
_exptl_absorpt_correction_T_max 0.9242
_exptl_absorpt_correction_T_min 0.6452
_exptl_absorpt_correction_type psi-scan
_exptl_absorpt_process_details '(North et al., 1968)'
_exptl_crystal_colour brown
_exptl_crystal_density_diffrn 1.722
_exptl_crystal_density_method 'not measured'
_exptl_crystal_description plate
_exptl_crystal_F_000 3608
_exptl_crystal_size_max 0.30
_exptl_crystal_size_mid 0.30
_exptl_crystal_size_min 0.05
_refine_diff_density_max 1.163
_refine_diff_density_min -0.886
_refine_diff_density_rms 0.131
_refine_ls_abs_structure_details 'Flack H D (1983), Acta Cryst. A39, 876-881'
_refine_ls_abs_structure_Flack 0.05(5)
_refine_ls_extinction_method none
_refine_ls_goodness_of_fit_ref 0.986
_refine_ls_hydrogen_treatment constr
_refine_ls_matrix_type full
_refine_ls_number_parameters 505
_refine_ls_number_reflns 5470
_refine_ls_number_restraints 51
_refine_ls_restrained_S_all 0.986
_refine_ls_R_factor_all 0.1693
_refine_ls_R_factor_gt 0.0562
_refine_ls_shift/su_max 0.001
_refine_ls_shift/su_mean 0.000
_refine_ls_structure_factor_coef Fsqd
_refine_ls_weighting_details 'calc w=1/[\s^2^(Fo^2^)+(0.1066P)^2^+0.0000P] where P=(Fo^2^+2Fc^2^)/3'
_refine_ls_weighting_scheme calc
_refine_ls_wR_factor_gt 0.1491
_refine_ls_wR_factor_ref 0.1891
_reflns_number_gt 2670
_reflns_number_total 5470
_reflns_threshold_expression >2sigma(I)
_cod_data_source_file B809265f.txt
_cod_data_source_block '[2a](ClO4)4'
_cod_depositor_comments
;
The following automatic conversions were performed:

'_exptl_absorpt_correction_type' tag value 'psi-scans' was replaced
with 'psi-scan' value.

Automatic conversion script
Id: cif_fix_values 1646 2011-03-28 12:23:43Z adriana 
;
_cod_original_cell_volume 6824(2)
_cod_original_sg_symbol_H-M P63
_cod_database_code 7004621

loop_
_symmetry_equiv_pos_as_xyz
'x, y, z'
'x-y, x, z+1/2'
'-y, x-y, z'
'-x, -y, z+1/2'
'-x+y, -x, z'
'y, -x+y, z+1/2'

loop_
_atom_site_label
_atom_site_type_symbol
_atom_site_fract_x
_atom_site_fract_y
_atom_site_fract_z
_atom_site_U_iso_or_equiv
_atom_site_adp_type
_atom_site_occupancy
_atom_site_symmetry_multiplicity
_atom_site_calc_flag
_atom_site_refinement_flags
_atom_site_disorder_assembly
_atom_site_disorder_group
Pd1 Pd 0.33015(10) -0.00893(8) 0.35751(6) 0.0425(3) Uani 1 1 d . . .
Co1 Co 0.31349(16) -0.00233(15) 0.26316(6) 0.0427(6) Uani 1 1 d . . .
Co2 Co 0.35258(16) -0.01149(14) 0.45165(5) 0.0390(5) Uani 1 1 d . . .
S1 S 0.4323(3) 0.0908(3) 0.30771(12) 0.0520(10) Uani 1 1 d . . .
S2 S 0.2125(3) -0.1064(3) 0.30998(11) 0.0493(9) Uani 1 1 d . . .
S3 S 0.4367(3) 0.0995(3) 0.40472(11) 0.0496(9) Uani 1 1 d . . .
S4 S 0.2385(3) -0.1168(3) 0.40745(11) 0.0499(9) Uani 1 1 d . . .
N1 N 0.2564(10) 0.0910(10) 0.2710(4) 0.052(3) Uani 1 1 d . . .
H1 H 0.2671 0.1281 0.2497 0.063 Uiso 1 1 calc R . .
H2 H 0.1876 0.0517 0.2742 0.063 Uiso 1 1 calc R . .
N2 N 0.3703(10) -0.0953(10) 0.2579(4) 0.061(3) Uani 1 1 d . . .
H3 H 0.3447 -0.1331 0.2367 0.073 Uiso 1 1 calc R . .
H4 H 0.4393 -0.0570 0.2552 0.073 Uiso 1 1 calc R . .
N3 N 0.4455(9) -0.0693(9) 0.4427(3) 0.049(3) Uani 1 1 d . . .
H5 H 0.4862 -0.0559 0.4632 0.059 Uiso 1 1 calc R . .
H6 H 0.4063 -0.1385 0.4407 0.059 Uiso 1 1 calc R . .
N4 N 0.2618(9) 0.0491(10) 0.4579(4) 0.055(3) Uani 1 1 d . . .
H7 H 0.2282 0.0274 0.4801 0.067 Uiso 1 1 calc R . .
H8 H 0.3017 0.1183 0.4591 0.067 Uiso 1 1 calc R . .
N5 N 0.4018(9) 0.0826(11) 0.2202(4) 0.054(3) Uani 1 1 d . . .
H9 H 0.4029 0.1433 0.2194 0.064 Uiso 1 1 calc R . .
H10 H 0.4671 0.0957 0.2235 0.064 Uiso 1 1 calc R . .
N6 N 0.2073(10) -0.0811(11) 0.2222(3) 0.063(4) Uani 1 1 d . . .
H11 H 0.2006 -0.1439 0.2189 0.075 Uiso 1 1 calc R . .
H12 H 0.1454 -0.0896 0.2289 0.075 Uiso 1 1 calc R . .
N7 N 0.4432(9) 0.0830(8) 0.4915(3) 0.040(3) Uani 1 1 d . . .
H13 H 0.5053 0.0870 0.4903 0.049 Uiso 1 1 calc R . .
H14 H 0.4529 0.1467 0.4873 0.049 Uiso 1 1 calc R . .
N8 N 0.2857(9) -0.1087(8) 0.4938(3) 0.045(3) Uani 1 1 d . . .
H15 H 0.2229 -0.1161 0.4981 0.054 Uiso 1 1 calc R . .
H16 H 0.2767 -0.1710 0.4874 0.054 Uiso 1 1 calc R . .
C1 C 0.4150(16) 0.2032(12) 0.3060(5) 0.073(5) Uani 1 1 d . . .
H17 H 0.4435 0.2448 0.3286 0.087 Uiso 1 1 calc R . .
H18 H 0.4504 0.2456 0.2842 0.087 Uiso 1 1 calc R . .
C2 C 0.2987(14) 0.1642(14) 0.3034(4) 0.064(5) Uani 1 1 d . . .
H19 H 0.2646 0.1296 0.3267 0.076 Uiso 1 1 calc R . .
H20 H 0.2870 0.2218 0.2995 0.076 Uiso 1 1 calc R . .
C3 C 0.2373(14) -0.2099(14) 0.3023(6) 0.072(5) Uani 1 1 d . . .
H21 H 0.2240 -0.2499 0.3254 0.087 Uiso 1 1 calc R . .
H22 H 0.1920 -0.2553 0.2827 0.087 Uiso 1 1 calc R . .
C4 C 0.3464(14) -0.1669(13) 0.2909(5) 0.064(5) Uani 1 1 d . . .
H23 H 0.3586 -0.2227 0.2839 0.077 Uiso 1 1 calc R . .
H24 H 0.3914 -0.1297 0.3120 0.077 Uiso 1 1 calc R . .
C5 C 0.5501(12) 0.0820(13) 0.4033(5) 0.068(5) Uani 1 1 d . . .
H25 H 0.5857 0.1062 0.3793 0.082 Uiso 1 1 calc R . .
H26 H 0.5978 0.1213 0.4235 0.082 Uiso 1 1 calc R . .
C6 C 0.5139(15) -0.0290(17) 0.4081(5) 0.077(5) Uani 1 1 d . . .
H27 H 0.5727 -0.0393 0.4109 0.092 Uiso 1 1 calc R . .
H28 H 0.4753 -0.0667 0.3858 0.092 Uiso 1 1 calc R . .
C7 C 0.1375(11) -0.0855(12) 0.4173(5) 0.059(4) Uani 1 1 d . . .
H29 H 0.0943 -0.0993 0.3950 0.071 Uiso 1 1 calc R . .
H30 H 0.0943 -0.1281 0.4379 0.071 Uiso 1 1 calc R . .
C8 C 0.1848(15) 0.0230(16) 0.4274(5) 0.075(5) Uani 1 1 d . . .
H31 H 0.1318 0.0378 0.4359 0.090 Uiso 1 1 calc R . .
H32 H 0.2183 0.0654 0.4054 0.090 Uiso 1 1 calc R . .
C9 C 0.3598(11) 0.0255(14) 0.1841(4) 0.052(4) Uani 1 1 d . . .
H33 H 0.3744 -0.0315 0.1830 0.063 Uiso 1 1 calc R . .
C10 C 0.4021(14) 0.0902(17) 0.1482(5) 0.079(6) Uani 1 1 d . . .
H34 H 0.4763 0.1190 0.1467 0.095 Uiso 1 1 calc R . .
H35 H 0.3876 0.1467 0.1483 0.095 Uiso 1 1 calc R . .
C11 C 0.3490(19) 0.019(2) 0.1145(6) 0.097(8) Uani 1 1 d . . .
H36 H 0.3750 0.0575 0.0912 0.116 Uiso 1 1 calc R . .
H37 H 0.3652 -0.0365 0.1145 0.116 Uiso 1 1 calc R . .
C12 C 0.2359(17) -0.026(2) 0.1163(5) 0.100(8) Uani 1 1 d . . .
H38 H 0.2046 -0.0698 0.0944 0.119 Uiso 1 1 calc R . .
H39 H 0.2199 0.0296 0.1153 0.119 Uiso 1 1 calc R . .
C13 C 0.1902(15) -0.0879(17) 0.1518(5) 0.084(6) Uani 1 1 d . . .
H40 H 0.1997 -0.1476 0.1519 0.101 Uiso 1 1 calc R . .
H41 H 0.1166 -0.1123 0.1528 0.101 Uiso 1 1 calc R . .
C14 C 0.2439(12) -0.0196(15) 0.1861(5) 0.067(5) Uani 1 1 d . . .
H42 H 0.2284 0.0368 0.1870 0.080 Uiso 1 1 calc R . .
C15 C 0.3991(12) 0.0481(11) 0.5292(4) 0.041(3) Uani 1 1 d . . .
H43 H 0.3422 0.0627 0.5316 0.049 Uiso 1 1 calc R . .
C16 C 0.4662(17) 0.0962(15) 0.5619(5) 0.080(6) Uani 1 1 d . . .
H44 H 0.4915 0.1700 0.5616 0.096 Uiso 1 1 calc R . .
H45 H 0.5253 0.0860 0.5603 0.096 Uiso 1 1 calc R . .
C17 C 0.408(2) 0.0500(18) 0.5989(6) 0.096(8) Uani 1 1 d . . .
H46 H 0.3533 0.0660 0.6017 0.115 Uiso 1 1 calc R . .
H47 H 0.4555 0.0807 0.6201 0.115 Uiso 1 1 calc R . .
C18 C 0.3614(15) -0.0700(16) 0.5997(5) 0.071(5) Uani 1 1 d . . .
H48 H 0.4167 -0.0864 0.5993 0.085 Uiso 1 1 calc R . .
H49 H 0.3219 -0.0982 0.6228 0.085 Uiso 1 1 calc R . .
C19 C 0.2903(14) -0.1191(14) 0.5648(4) 0.070(5) Uani 1 1 d . . .
H50 H 0.2645 -0.1930 0.5645 0.084 Uiso 1 1 calc R . .
H51 H 0.2315 -0.1084 0.5665 0.084 Uiso 1 1 calc R . .
C20 C 0.3489(11) -0.0714(11) 0.5288(4) 0.045(3) Uani 1 1 d . . .
H52 H 0.4046 -0.0879 0.5268 0.054 Uiso 1 1 calc R . .
Cl1 Cl 0.2963(3) -0.0264(3) -0.00041(14) 0.0556(11) Uani 1 1 d . . .
O1 O 0.2744(10) -0.0509(12) -0.0402(4) 0.090(4) Uani 1 1 d . . .
O2 O 0.2282(11) -0.1139(10) 0.0203(4) 0.105(5) Uani 1 1 d . . .
O3 O 0.2780(16) 0.0531(11) 0.0098(6) 0.135(7) Uani 1 1 d . . .
O4 O 0.4006(9) 0.0060(12) 0.0074(5) 0.111(6) Uani 1 1 d . . .
Cl2 Cl -0.0333(4) -0.3920(4) 0.21915(13) 0.0739(14) Uani 1 1 d D . .
O5 O -0.1067(16) -0.3647(19) 0.2118(6) 0.079(7) Uiso 0.50 1 d PD A 1
O6 O -0.035(2) -0.4613(19) 0.1917(6) 0.111(12) Uiso 0.50 1 d PD A 1
O7 O -0.046(3) -0.438(2) 0.2547(5) 0.137(13) Uiso 0.50 1 d PD A 1
O8 O 0.0668(14) -0.3012(18) 0.2177(10) 0.20(2) Uiso 0.50 1 d PD A 1
O9 O 0.0163(19) -0.4229(19) 0.1941(6) 0.079(8) Uiso 0.50 1 d PD A 2
O10 O -0.038(3) -0.3067(17) 0.2074(7) 0.126(13) Uiso 0.50 1 d PD A 2
O11 O 0.016(2) -0.372(2) 0.2552(5) 0.110(10) Uiso 0.50 1 d PD A 2
O12 O -0.1371(13) -0.4764(18) 0.2247(9) 0.149(15) Uiso 0.50 1 d PD A 2
Cl3 Cl 0.3333 -0.3333 0.5121(2) 0.0534(18) Uani 1 3 d S . .
O13 O 0.3333 -0.3333 0.5540(9) 0.172(16) Uani 1 3 d S . .
O14 O 0.3314(9) -0.4239(9) 0.4989(4) 0.085(4) Uani 1 1 d . . .
Cl4 Cl 0.3333 -0.3333 0.3859(2) 0.0583(17) Uani 1 3 d SDU . .
O15 O 0.3333 -0.3333 0.3458(6) 0.091(8) Uiso 0.50 3 d SPDU B 1
O16 O 0.292(2) -0.431(2) 0.4054(9) 0.099(7) Uiso 0.50 1 d PU B 1
O17 O 0.3333 -0.3333 0.4255(6) 0.097(9) Uiso 0.50 3 d SPDU B 2
O18 O 0.382(2) -0.385(2) 0.3681(7) 0.079(6) Uiso 0.50 1 d PU B 2
Cl5 Cl 0.0000 0.0000 0.2046(2) 0.0579(17) Uani 1 3 d S . .
O19 O 0.0000 0.0000 0.1664(8) 0.159(14) Uani 1 3 d S . .
O20 O 0.0899(10) 0.0900(9) 0.2181(5) 0.094(5) Uani 1 1 d . . .
Cl6 Cl 0.0000 0.0000 0.3331(2) 0.0530(16) Uani 1 3 d S . .
O21 O 0.0000 0.0000 0.298(2) 0.17(2) Uiso 0.60 3 d SP C 1
O22 O 0.103(2) 0.054(2) 0.3482(7) 0.109(8) Uiso 0.60 1 d P C 1
O23 O 0.0000 0.0000 0.372(3) 0.16(3) Uiso 0.40 3 d SP C 2
O24 O 0.050(3) -0.051(3) 0.3145(10) 0.088(9) Uiso 0.40 1 d P C 2
Cl7 Cl 0.3333 -0.3333 0.1942(4) 0.137(5) Uani 1 3 d SD . .
O25 O 0.3333 -0.3333 0.1553(7) 0.16(2) Uiso 0.60 3 d SPD D 1
O26 O 0.281(3) -0.446(3) 0.2056(11) 0.159(13) Uiso 0.60 1 d P D 1
O27 O 0.3333 -0.3333 0.2335(7) 0.22(5) Uiso 0.40 3 d SPD D 2
O28 O 0.239(7) -0.423(8) 0.171(3) 0.29(4) Uiso 0.40 1 d P D 2
Cl8 Cl 0.6667 0.3333 0.4664(4) 0.102(4) Uani 1 3 d S . 1
O29 O 0.6667 0.3333 0.4236(8) 0.159(14) Uani 1 3 d S E 1
O30 O 0.5699(9) 0.3209(11) 0.4789(5) 0.098(5) Uani 1 1 d . F 1
O31 O -0.015(2) -0.128(2) 0.0216(7) 0.219(12) Uani 1 1 d . . .
O32 O 0.0000 0.0000 0.0863(14) 0.214(19) Uani 1 3 d S . .

loop_
_atom_site_aniso_label
_atom_site_aniso_U_11
_atom_site_aniso_U_22
_atom_site_aniso_U_33
_atom_site_aniso_U_23
_atom_site_aniso_U_13
_atom_site_aniso_U_12
Pd1 0.0444(6) 0.0428(6) 0.0357(4) 0.0022(6) -0.0057(5) 0.0183(5)
Co1 0.0347(10) 0.0549(13) 0.0381(13) 0.0016(10) -0.0010(10) 0.0221(10)
Co2 0.0450(11) 0.0366(11) 0.0346(12) 0.0021(9) -0.0034(10) 0.0199(10)
S1 0.048(2) 0.057(2) 0.044(2) 0.0023(19) -0.0051(18) 0.0206(18)
S2 0.0405(19) 0.054(2) 0.0440(19) 0.0022(18) -0.0028(17) 0.0168(17)
S3 0.057(2) 0.0402(19) 0.0390(19) -0.0006(17) -0.0070(19) 0.0150(17)
S4 0.058(2) 0.0380(19) 0.0429(19) 0.0031(16) -0.0087(19) 0.0159(18)
N1 0.055(7) 0.057(7) 0.049(7) 0.001(6) 0.006(6) 0.031(6)
N2 0.054(8) 0.073(9) 0.067(9) 0.000(7) 0.008(7) 0.040(7)
N3 0.062(8) 0.051(7) 0.039(6) -0.005(5) -0.001(6) 0.031(6)
N4 0.045(7) 0.060(8) 0.067(9) 0.010(7) -0.007(6) 0.030(6)
N5 0.041(7) 0.066(9) 0.062(9) 0.001(7) 0.005(6) 0.033(7)
N6 0.050(8) 0.083(10) 0.047(8) 0.001(7) -0.002(6) 0.028(8)
N7 0.046(7) 0.037(6) 0.031(6) -0.003(5) 0.006(5) 0.016(5)
N8 0.052(7) 0.035(6) 0.041(7) 0.005(5) -0.001(6) 0.016(5)
C1 0.119(16) 0.045(9) 0.050(10) -0.006(8) -0.007(10) 0.037(10)
C2 0.090(13) 0.097(14) 0.021(7) 0.011(8) 0.017(7) 0.060(11)
C3 0.071(12) 0.065(11) 0.080(14) 0.020(9) -0.004(10) 0.033(10)
C4 0.075(12) 0.059(10) 0.052(10) 0.001(8) -0.012(9) 0.028(9)
C5 0.049(9) 0.077(12) 0.049(9) -0.004(9) -0.010(8) 0.008(9)
C6 0.087(13) 0.128(17) 0.033(9) -0.005(11) 0.001(9) 0.068(13)
C7 0.051(9) 0.056(10) 0.069(11) 0.007(8) -0.019(8) 0.026(8)
C8 0.088(13) 0.109(16) 0.065(11) -0.018(11) -0.002(10) 0.077(13)
C9 0.040(8) 0.085(12) 0.032(8) -0.005(8) 0.009(6) 0.032(8)
C10 0.066(11) 0.126(17) 0.051(10) 0.010(11) 0.018(9) 0.052(12)
C11 0.106(18) 0.16(2) 0.046(11) -0.001(12) -0.004(11) 0.079(17)
C12 0.086(15) 0.18(2) 0.046(11) -0.039(13) -0.016(10) 0.078(16)
C13 0.084(13) 0.136(18) 0.045(10) -0.022(11) -0.014(9) 0.065(13)
C14 0.050(10) 0.088(13) 0.037(9) -0.013(9) -0.001(8) 0.015(9)
C15 0.049(9) 0.053(9) 0.035(7) -0.001(7) -0.002(7) 0.037(7)
C16 0.120(16) 0.089(13) 0.034(9) -0.026(9) -0.020(10) 0.054(12)
C17 0.12(2) 0.112(18) 0.088(17) -0.053(14) -0.052(15) 0.083(17)
C18 0.082(13) 0.095(15) 0.040(10) 0.010(9) 0.001(9) 0.048(12)
C19 0.081(12) 0.070(11) 0.050(10) 0.016(9) 0.026(9) 0.031(10)
C20 0.053(9) 0.055(9) 0.023(7) 0.004(6) 0.007(6) 0.023(7)
Cl1 0.0397(19) 0.052(2) 0.064(3) 0.004(2) 0.0001(19) 0.0141(17)
O1 0.074(9) 0.121(11) 0.060(8) 0.014(8) 0.011(7) 0.037(8)
O2 0.089(10) 0.061(8) 0.116(12) 0.026(8) 0.031(9) 0.001(7)
O3 0.200(18) 0.074(10) 0.155(16) 0.018(10) 0.034(14) 0.086(12)
O4 0.027(6) 0.146(13) 0.139(14) 0.022(11) 0.005(7) 0.027(7)
Cl2 0.106(4) 0.095(4) 0.053(3) -0.010(3) -0.001(3) 0.075(3)
Cl3 0.042(2) 0.042(2) 0.075(5) 0.000 0.000 0.0212(11)
O13 0.23(3) 0.23(3) 0.057(18) 0.000 0.000 0.114(13)
O14 0.059(7) 0.044(6) 0.148(13) -0.010(8) 0.011(8) 0.022(6)
Cl4 0.058(2) 0.058(2) 0.059(4) 0.000 0.000 0.0290(12)
Cl5 0.056(2) 0.056(2) 0.063(5) 0.000 0.000 0.0278(12)
O19 0.21(2) 0.21(2) 0.051(17) 0.000 0.000 0.107(11)
O20 0.074(9) 0.050(7) 0.137(12) 0.006(8) -0.047(9) 0.015(7)
Cl6 0.047(2) 0.047(2) 0.065(4) 0.000 0.000 0.0234(12)
Cl7 0.156(8) 0.156(8) 0.100(9) 0.000 0.000 0.078(4)
Cl8 0.042(2) 0.042(2) 0.222(14) 0.000 0.000 0.0208(12)
O29 0.21(2) 0.21(2) 0.052(17) 0.000 0.000 0.106(12)
O30 0.038(6) 0.100(10) 0.163(15) 0.019(10) 0.020(8) 0.041(7)
O31 0.30(3) 0.25(3) 0.17(2) -0.08(2) -0.02(2) 0.18(3)
O32 0.23(3) 0.23(3) 0.18(4) 0.000 0.000 0.116(14)

loop_
_atom_type_symbol
_atom_type_description
_atom_type_scat_dispersion_real
_atom_type_scat_dispersion_imag
_atom_type_scat_source
C C 0.0033 0.0016 'International Tables Vol C Tables 4.2.6.8 and 6.1.1.4'
H H 0.0000 0.0000 'International Tables Vol C Tables 4.2.6.8 and 6.1.1.4'
N N 0.0061 0.0033 'International Tables Vol C Tables 4.2.6.8 and 6.1.1.4'
O O 0.0106 0.0060 'International Tables Vol C Tables 4.2.6.8 and 6.1.1.4'
Co Co 0.3494 0.9721 'International Tables Vol C Tables 4.2.6.8 and 6.1.1.4'
Pd Pd -0.9988 1.0072 'International Tables Vol C Tables 4.2.6.8 and 6.1.1.4'
Cl Cl 0.1484 0.1585 'International Tables Vol C Tables 4.2.6.8 and 6.1.1.4'
S S 0.1246 0.1234 'International Tables Vol C Tables 4.2.6.8 and 6.1.1.4'

loop_
_geom_angle_atom_site_label_1
_geom_angle_atom_site_label_2
_geom_angle_atom_site_label_3
_geom_angle
_geom_angle_site_symmetry_1
_geom_angle_site_symmetry_3
_geom_angle_publ_flag
S3 Pd1 S1 95.49(13) . . ?
S3 Pd1 S4 84.20(15) . . ?
S1 Pd1 S4 174.05(16) . . ?
S3 Pd1 S2 173.01(15) . . ?
S1 Pd1 S2 84.46(16) . . ?
S4 Pd1 S2 96.58(13) . . ?
Co2 Pd1 Co1 178.68(7) . . ?
N2 Co1 N1 177.4(6) . . ?
N2 Co1 N5 89.7(5) . . ?
N1 Co1 N5 92.3(5) . . ?
N2 Co1 N6 90.7(6) . . ?
N1 Co1 N6 91.2(6) . . ?
N5 Co1 N6 84.4(5) . . ?
N2 Co1 S2 87.6(4) . . ?
N1 Co1 S2 90.4(4) . . ?
N5 Co1 S2 176.7(4) . . ?
N6 Co1 S2 93.7(4) . . ?
N2 Co1 S1 91.0(4) . . ?
N1 Co1 S1 87.2(4) . . ?
N5 Co1 S1 94.1(4) . . ?
N6 Co1 S1 177.8(4) . . ?
S2 Co1 S1 87.84(17) . . ?
N8 Co2 N7 84.4(4) . . ?
N8 Co2 N4 92.4(5) . . ?
N7 Co2 N4 88.6(5) . . ?
N8 Co2 N3 90.4(5) . . ?
N7 Co2 N3 92.6(5) . . ?
N4 Co2 N3 177.1(5) . . ?
N8 Co2 S3 176.9(4) . . ?
N7 Co2 S3 93.9(3) . . ?
N4 Co2 S3 90.2(4) . . ?
N3 Co2 S3 87.1(4) . . ?
N8 Co2 S4 94.6(3) . . ?
N7 Co2 S4 175.3(4) . . ?
N4 Co2 S4 86.8(4) . . ?
N3 Co2 S4 92.0(4) . . ?
S3 Co2 S4 87.30(15) . . ?
C1 S1 Co1 96.6(6) . . ?
C1 S1 Pd1 105.4(7) . . ?
Co1 S1 Pd1 94.07(15) . . ?
C3 S2 Co1 97.5(6) . . ?
C3 S2 Pd1 103.4(6) . . ?
Co1 S2 Pd1 93.56(15) . . ?
C5 S3 Co2 97.5(6) . . ?
C5 S3 Pd1 104.0(6) . . ?
Co2 S3 Pd1 94.60(14) . . ?
C7 S4 Co2 97.1(5) . . ?
C7 S4 Pd1 104.1(5) . . ?
Co2 S4 Pd1 93.66(15) . . ?
C2 N1 Co1 116.8(10) . . ?
C4 N2 Co1 113.5(10) . . ?
C6 N3 Co2 115.6(10) . . ?
C8 N4 Co2 114.7(10) . . ?
C9 N5 Co1 109.4(10) . . ?
C14 N6 Co1 108.0(9) . . ?
C15 N7 Co2 111.6(9) . . ?
C20 N8 Co2 111.1(8) . . ?
C2 C1 S1 107.9(12) . . ?
N1 C2 C1 108.0(12) . . ?
C4 C3 S2 109.1(13) . . ?
C3 C4 N2 109.9(14) . . ?
C6 C5 S3 108.1(11) . . ?
C5 C6 N3 109.6(14) . . ?
C8 C7 S4 109.3(11) . . ?
C7 C8 N4 110.8(14) . . ?
N5 C9 C14 106.0(11) . . ?
N5 C9 C10 115.3(15) . . ?
C14 C9 C10 110.0(14) . . ?
C9 C10 C11 107.3(18) . . ?
C12 C11 C10 111.1(17) . . ?
C11 C12 C13 112.2(18) . . ?
C12 C13 C14 108.9(17) . . ?
N6 C14 C9 107.3(14) . . ?
N6 C14 C13 110.8(15) . . ?
C9 C14 C13 111.2(15) . . ?
C16 C15 N7 117.9(14) . . ?
C16 C15 C20 113.0(13) . . ?
N7 C15 C20 105.8(10) . . ?
C15 C16 C17 111.1(17) . . ?
C16 C17 C18 111.1(16) . . ?
C19 C18 C17 109.6(14) . . ?
C20 C19 C18 110.4(14) . . ?
N8 C20 C19 114.5(12) . . ?
N8 C20 C15 106.9(11) . . ?
C19 C20 C15 111.6(12) . . ?
O3 Cl1 O2 107.5(11) . . ?
O3 Cl1 O4 108.1(12) . . ?
O2 Cl1 O4 112.4(10) . . ?
O3 Cl1 O1 110.5(11) . . ?
O2 Cl1 O1 107.8(9) . . ?
O4 Cl1 O1 110.4(9) . . ?
O9 Cl2 O10 113.8(11) . . ?
O5 Cl2 O7 112.8(11) . . ?
O5 Cl2 O6 111.6(10) . . ?
O7 Cl2 O6 108.0(10) . . ?
O9 Cl2 O11 109.8(10) . . ?
O10 Cl2 O11 109.6(10) . . ?
O5 Cl2 O8 108.8(10) . . ?
O7 Cl2 O8 108.3(11) . . ?
O6 Cl2 O8 107.2(10) . . ?
O9 Cl2 O12 108.7(10) . . ?
O10 Cl2 O12 108.7(10) . . ?
O11 Cl2 O12 106.1(10) . . ?
O14 Cl3 O14 109.7(7) 5_655 3_545 ?
O14 Cl3 O14 109.7(7) 5_655 . ?
O14 Cl3 O14 109.7(7) 3_545 . ?
O14 Cl3 O13 109.2(7) 5_655 . ?
O14 Cl3 O13 109.2(7) 3_545 . ?
O14 Cl3 O13 109.2(7) . . ?
O17 Cl4 O18 115.9(10) . 5_655 ?
O17 Cl4 O18 115.9(10) . 3_545 ?
O18 Cl4 O18 102.4(12) 5_655 3_545 ?
O17 Cl4 O18 115.9(10) . . ?
O18 Cl4 O18 102.4(12) 5_655 . ?
O18 Cl4 O18 102.4(12) 3_545 . ?
O15 Cl4 O16 118.4(12) . 5_655 ?
O15 Cl4 O16 118.4(12) . 3_545 ?
O16 Cl4 O16 99.3(16) 5_655 3_545 ?
O15 Cl4 O16 118.4(12) . . ?
O16 Cl4 O16 99.3(16) 5_655 . ?
O16 Cl4 O16 99.3(16) 3_545 . ?
O19 Cl5 O20 109.5(7) . . ?
O19 Cl5 O20 109.5(7) . 5 ?
O20 Cl5 O20 109.4(7) . 5 ?
O19 Cl5 O20 109.5(7) . 3 ?
O20 Cl5 O20 109.4(7) . 3 ?
O20 Cl5 O20 109.4(7) 5 3 ?
O21 Cl6 O22 111.8(11) . 5 ?
O21 Cl6 O22 111.8(11) . 3 ?
O22 Cl6 O22 107.1(12) 5 3 ?
O21 Cl6 O22 111.8(11) . . ?
O22 Cl6 O22 107.1(12) 5 . ?
O22 Cl6 O22 107.1(12) 3 . ?
O23 Cl6 O24 116.7(14) . 5 ?
O23 Cl6 O24 116.7(14) . . ?
O24 Cl6 O24 101.4(17) 5 . ?
O23 Cl6 O24 116.7(14) . 3 ?
O24 Cl6 O24 101.4(17) 5 3 ?
O24 Cl6 O24 101.4(17) . 3 ?
O25 Cl7 O26 105.4(16) . 5_655 ?
O25 Cl7 O26 105.4(16) . 3_545 ?
O26 Cl7 O26 113.2(13) 5_655 3_545 ?
O25 Cl7 O26 105.4(16) . . ?
O26 Cl7 O26 113.2(13) 5_655 . ?
O26 Cl7 O26 113.2(13) 3_545 . ?
O27 Cl7 O28 121(4) . 5_655 ?
O27 Cl7 O28 121(4) . . ?
O28 Cl7 O28 96(5) 5_655 . ?
O27 Cl7 O28 121(4) . 3_545 ?
O28 Cl7 O28 96(5) 5_655 3_545 ?
O28 Cl7 O28 96(5) . 3_545 ?
O30 Cl8 O30 110.9(8) 3_655 5_665 ?
O30 Cl8 O30 110.9(8) 3_655 . ?
O30 Cl8 O30 110.9(8) 5_665 . ?
O30 Cl8 O29 108.0(8) 3_655 . ?
O30 Cl8 O29 108.0(8) 5_665 . ?
O30 Cl8 O29 108.0(8) . . ?

loop_
_geom_bond_atom_site_label_1
_geom_bond_atom_site_label_2
_geom_bond_distance
_geom_bond_site_symmetry_2
_geom_bond_publ_flag
Pd1 S3 2.315(4) . ?
Pd1 S1 2.317(5) . ?
Pd1 S4 2.318(4) . ?
Pd1 S2 2.338(4) . ?
Pd1 Co2 3.344(3) . ?
Pd1 Co1 3.347(3) . ?
Co1 N2 1.964(12) . ?
Co1 N1 1.983(12) . ?
Co1 N5 1.995(13) . ?
Co1 N6 2.031(12) . ?
Co1 S2 2.254(5) . ?
Co1 S1 2.256(5) . ?
Co2 N8 1.968(10) . ?
Co2 N7 1.974(11) . ?
Co2 N4 1.983(12) . ?
Co2 N3 1.992(11) . ?
Co2 S3 2.234(4) . ?
Co2 S4 2.266(4) . ?
S1 C1 1.823(17) . ?
S2 C3 1.781(17) . ?
S3 C5 1.839(18) . ?
S4 C7 1.821(16) . ?
N1 C2 1.488(19) . ?
N2 C4 1.50(2) . ?
N3 C6 1.513(19) . ?
N4 C8 1.48(2) . ?
N5 C9 1.49(2) . ?
N6 C14 1.50(2) . ?
N7 C15 1.463(18) . ?
N8 C20 1.485(17) . ?
C1 C2 1.53(3) . ?
C3 C4 1.48(2) . ?
C5 C6 1.47(2) . ?
C7 C8 1.45(2) . ?
C9 C14 1.51(2) . ?
C9 C10 1.53(2) . ?
C10 C11 1.53(3) . ?
C11 C12 1.47(3) . ?
C12 C13 1.51(3) . ?
C13 C14 1.53(2) . ?
C15 C16 1.46(2) . ?
C15 C20 1.55(2) . ?
C16 C17 1.53(3) . ?
C17 C18 1.56(3) . ?
C18 C19 1.55(2) . ?
C19 C20 1.51(2) . ?
Cl1 O3 1.393(15) . ?
Cl1 O2 1.395(13) . ?
Cl1 O4 1.409(12) . ?
Cl1 O1 1.448(14) . ?
Cl2 O5 1.373(13) . ?
Cl2 O9 1.374(13) . ?
Cl2 O10 1.376(14) . ?
Cl2 O7 1.398(14) . ?
Cl2 O6 1.411(14) . ?
Cl2 O11 1.423(13) . ?
Cl2 O8 1.432(14) . ?
Cl2 O12 1.440(14) . ?
Cl3 O14 1.418(11) 5_655 ?
Cl3 O14 1.418(12) 3_545 ?
Cl3 O14 1.418(11) . ?
Cl3 O13 1.48(3) . ?
Cl4 O17 1.40(2) . ?
Cl4 O15 1.417(19) . ?
Cl4 O18 1.44(3) 5_655 ?
Cl4 O18 1.44(3) 3_545 ?
Cl4 O18 1.44(3) . ?
Cl4 O16 1.45(3) 5_655 ?
Cl4 O16 1.45(3) 3_545 ?
Cl4 O16 1.45(3) . ?
Cl5 O19 1.35(3) . ?
Cl5 O20 1.426(12) . ?
Cl5 O20 1.426(12) 5 ?
Cl5 O20 1.426(12) 3 ?
Cl6 O21 1.23(7) . ?
Cl6 O23 1.39(10) . ?
Cl6 O22 1.44(3) 5 ?
Cl6 O22 1.44(3) 3 ?
Cl6 O22 1.44(3) . ?
Cl6 O24 1.46(4) 5 ?
Cl6 O24 1.46(4) . ?
Cl6 O24 1.46(4) 3 ?
Cl7 O25 1.37(2) . ?
Cl7 O27 1.39(2) . ?
Cl7 O26 1.51(4) 5_655 ?
Cl7 O26 1.51(4) 3_545 ?
Cl7 O26 1.51(4) . ?
Cl7 O28 1.60(10) 5_655 ?
Cl7 O28 1.60(10) . ?
Cl7 O28 1.60(10) 3_545 ?
Cl8 O30 1.432(12) 3_655 ?
Cl8 O30 1.432(12) 5_665 ?
Cl8 O30 1.432(12) . ?
Cl8 O29 1.51(3) . ?

loop_
_geom_torsion_atom_site_label_1
_geom_torsion_atom_site_label_2
_geom_torsion_atom_site_label_3
_geom_torsion_atom_site_label_4
_geom_torsion
_geom_torsion_site_symmetry_1
_geom_torsion_site_symmetry_2
_geom_torsion_site_symmetry_3
_geom_torsion_site_symmetry_4
_geom_torsion_publ_flag
N2 Co1 S1 C1 164.3(8) . . . . ?
N1 Co1 S1 C1 -17.6(7) . . . . ?
N5 Co1 S1 C1 74.5(7) . . . . ?
S2 Co1 S1 C1 -108.2(7) . . . . ?
N2 Co1 S1 Pd1 -89.7(4) . . . . ?
N1 Co1 S1 Pd1 88.5(4) . . . . ?
N5 Co1 S1 Pd1 -179.5(4) . . . . ?
S2 Co1 S1 Pd1 -2.10(16) . . . . ?
S3 Pd1 S1 C1 -72.9(6) . . . . ?
S2 Pd1 S1 C1 100.1(6) . . . . ?
S3 Pd1 S1 Co1 -170.95(16) . . . . ?
S2 Pd1 S1 Co1 2.03(15) . . . . ?
N2 Co1 S2 C3 -10.9(8) . . . . ?
N1 Co1 S2 C3 170.9(7) . . . . ?
N6 Co1 S2 C3 79.6(8) . . . . ?
S1 Co1 S2 C3 -101.9(7) . . . . ?
N2 Co1 S2 Pd1 93.2(4) . . . . ?
N1 Co1 S2 Pd1 -85.1(4) . . . . ?
N6 Co1 S2 Pd1 -176.3(4) . . . . ?
S1 Co1 S2 Pd1 2.08(16) . . . . ?
S1 Pd1 S2 C3 96.5(6) . . . . ?
S4 Pd1 S2 C3 -77.6(6) . . . . ?
S1 Pd1 S2 Co1 -2.03(15) . . . . ?
S4 Pd1 S2 Co1 -176.14(15) . . . . ?
N7 Co2 S3 C5 76.0(6) . . . . ?
N4 Co2 S3 C5 164.6(7) . . . . ?
N3 Co2 S3 C5 -16.4(6) . . . . ?
S4 Co2 S3 C5 -108.6(6) . . . . ?
N7 Co2 S3 Pd1 -179.2(4) . . . . ?
N4 Co2 S3 Pd1 -90.7(4) . . . . ?
N3 Co2 S3 Pd1 88.4(4) . . . . ?
S4 Co2 S3 Pd1 -3.83(16) . . . . ?
S1 Pd1 S3 C5 -71.3(6) . . . . ?
S4 Pd1 S3 C5 102.7(6) . . . . ?
S1 Pd1 S3 Co2 -170.27(16) . . . . ?
S4 Pd1 S3 Co2 3.75(16) . . . . ?
N8 Co2 S4 C7 81.6(6) . . . . ?
N4 Co2 S4 C7 -10.5(6) . . . . ?
N3 Co2 S4 C7 172.1(6) . . . . ?
S3 Co2 S4 C7 -100.9(5) . . . . ?
N8 Co2 S4 Pd1 -173.7(4) . . . . ?
N4 Co2 S4 Pd1 94.2(4) . . . . ?
N3 Co2 S4 Pd1 -83.2(4) . . . . ?
S3 Co2 S4 Pd1 3.82(16) . . . . ?
S3 Pd1 S4 C7 94.5(5) . . . . ?
S2 Pd1 S4 C7 -78.5(5) . . . . ?
S3 Pd1 S4 Co2 -3.70(15) . . . . ?
S2 Pd1 S4 Co2 -176.71(15) . . . . ?
N5 Co1 N1 C2 -102.8(11) . . . . ?
N6 Co1 N1 C2 172.7(11) . . . . ?
S2 Co1 N1 C2 79.1(10) . . . . ?
S1 Co1 N1 C2 -8.7(10) . . . . ?
N5 Co1 N2 C4 166.7(11) . . . . ?
N6 Co1 N2 C4 -108.9(11) . . . . ?
S2 Co1 N2 C4 -15.3(10) . . . . ?
S1 Co1 N2 C4 72.5(10) . . . . ?
N8 Co2 N3 C6 173.6(11) . . . . ?
N7 Co2 N3 C6 -102.0(11) . . . . ?
S3 Co2 N3 C6 -8.2(11) . . . . ?
S4 Co2 N3 C6 78.9(11) . . . . ?
N8 Co2 N4 C8 -109.1(12) . . . . ?
N7 Co2 N4 C8 166.6(12) . . . . ?
S3 Co2 N4 C8 72.7(12) . . . . ?
S4 Co2 N4 C8 -14.6(11) . . . . ?
N2 Co1 N5 C9 73.0(10) . . . . ?
N1 Co1 N5 C9 -108.7(10) . . . . ?
N6 Co1 N5 C9 -17.7(10) . . . . ?
S1 Co1 N5 C9 163.9(9) . . . . ?
N2 Co1 N6 C14 -101.8(12) . . . . ?
N1 Co1 N6 C14 80.0(12) . . . . ?
N5 Co1 N6 C14 -12.1(11) . . . . ?
S2 Co1 N6 C14 170.6(11) . . . . ?
N8 Co2 N7 C15 -16.2(9) . . . . ?
N4 Co2 N7 C15 76.4(9) . . . . ?
N3 Co2 N7 C15 -106.3(9) . . . . ?
S3 Co2 N7 C15 166.5(8) . . . . ?
N7 Co2 N8 C20 -12.4(9) . . . . ?
N4 Co2 N8 C20 -100.7(10) . . . . ?
N3 Co2 N8 C20 80.2(10) . . . . ?
S4 Co2 N8 C20 172.3(9) . . . . ?
Co1 S1 C1 C2 41.9(11) . . . . ?
Pd1 S1 C1 C2 -54.2(11) . . . . ?
Co1 N1 C2 C1 38.2(15) . . . . ?
S1 C1 C2 N1 -53.1(15) . . . . ?
Co1 S2 C3 C4 36.3(13) . . . . ?
Pd1 S2 C3 C4 -59.1(13) . . . . ?
S2 C3 C4 N2 -53.0(17) . . . . ?
Co1 N2 C4 C3 43.5(17) . . . . ?
Co2 S3 C5 C6 40.8(12) . . . . ?
Pd1 S3 C5 C6 -55.9(12) . . . . ?
S3 C5 C6 N3 -51.7(16) . . . . ?
Co2 N3 C6 C5 37.8(17) . . . . ?
Co2 S4 C7 C8 35.4(13) . . . . ?
Pd1 S4 C7 C8 -60.1(13) . . . . ?
S4 C7 C8 N4 -51.8(17) . . . . ?
Co2 N4 C8 C7 42.8(17) . . . . ?
Co1 N5 C9 C14 43.5(16) . . . . ?
Co1 N5 C9 C10 165.4(11) . . . . ?
N5 C9 C10 C11 -179.3(14) . . . . ?
C14 C9 C10 C11 -59.6(19) . . . . ?
C9 C10 C11 C12 60(2) . . . . ?
C10 C11 C12 C13 -60(3) . . . . ?
C11 C12 C13 C14 56(2) . . . . ?
Co1 N6 C14 C9 39.1(16) . . . . ?
Co1 N6 C14 C13 160.7(12) . . . . ?
N5 C9 C14 N6 -54.1(18) . . . . ?
C10 C9 C14 N6 -179.3(15) . . . . ?
N5 C9 C14 C13 -175.4(15) . . . . ?
C10 C9 C14 C13 59(2) . . . . ?
C12 C13 C14 N6 -175.0(16) . . . . ?
C12 C13 C14 C9 -56(2) . . . . ?
Co2 N7 C15 C16 166.7(12) . . . . ?
Co2 N7 C15 C20 39.1(12) . . . . ?
N7 C15 C16 C17 -179.3(14) . . . . ?
C20 C15 C16 C17 -55(2) . . . . ?
C15 C16 C17 C18 56(2) . . . . ?
C16 C17 C18 C19 -56(2) . . . . ?
C17 C18 C19 C20 56(2) . . . . ?
Co2 N8 C20 C19 160.3(11) . . . . ?
Co2 N8 C20 C15 36.2(12) . . . . ?
C18 C19 C20 N8 -176.4(14) . . . . ?
C18 C19 C20 C15 -54.9(18) . . . . ?
C16 C15 C20 N8 -178.5(13) . . . . ?
N7 C15 C20 N8 -48.1(13) . . . . ?
C16 C15 C20 C19 55.6(18) . . . . ?
N7 C15 C20 C19 -173.9(13) . . . . ?
